data_4085347
loop_
_publ_author_name
'Karmel, Isabell S. R.'
'Fridman, Natalia'
'Eisen, Moris S.'

_publ_section_title
;
 Actinide Amidinate Complexes with a Dimethylamine Side Arm: Synthesis,
 Structural Characterization, and Reactivity
;
_journal_issue 3
_journal_name_full Organometallics
_journal_page_first 636
_journal_paper_doi 10.1021/om501179e
_journal_volume 34
_journal_year 2015
_chemical_formula_moiety 'C28 H48 Cl2 N6 Si2 U'
_chemical_formula_sum 'C28 H48 Cl2 N6 Si2 U'
_chemical_formula_weight 833.83
_chemical_name_common 'Motis-287 (Sara)'
_chemical_name_systematic
; 
 ? 
;
_space_group_IT_number 2
_symmetry_cell_setting triclinic
_symmetry_space_group_name_Hall '-P 1'
_symmetry_space_group_name_H-M 'P -1'
_atom_sites_solution_hydrogens geom
_atom_sites_solution_primary direct
_atom_sites_solution_secondary difmap
_audit_creation_method SHELXL-97
_cell_angle_alpha 98.11(3)
_cell_angle_beta 104.33(3)
_cell_angle_gamma 104.46(3)
_cell_formula_units_Z 2
_cell_length_a 8.400(2)
_cell_length_b 14.467(3)
_cell_length_c 15.763(3)
_cell_measurement_reflns_used 20401
_cell_measurement_temperature 240(2)
_cell_measurement_theta_max 24.76
_cell_measurement_theta_min 2.57
_cell_volume 1754.6(8)
_computing_cell_refinement 'DENZO HKL2000 (Otwinowski & Minor 1997)'
_computing_data_collection 'Collect (Nonius, 2006)'
_computing_data_reduction 'DENZO HKL2000 (Otwinowski & Minor 1997)'
_computing_molecular_graphics 'Mercury 3.2'
_computing_structure_refinement 'SHELXL-97 (Sheldrick, 1997)'
_computing_structure_solution 'SHELXS-97 (Sheldrick, 1997)'
_diffrn_ambient_temperature 240(2)
_diffrn_detector_area_resol_mean 95
_diffrn_measured_fraction_theta_full 0.984
_diffrn_measured_fraction_theta_max 0.984
_diffrn_measurement_device_type 'Nonius KappaCCD'
_diffrn_measurement_method '\f and \w scans'
_diffrn_radiation_monochromator graphite
_diffrn_radiation_source 'fine-focus sealed tube'
_diffrn_radiation_type MoK\a
_diffrn_radiation_wavelength 0.71073
_diffrn_reflns_av_R_equivalents 0.1190
_diffrn_reflns_av_sigmaI/netI 0.0942
_diffrn_reflns_limit_h_max 9
_diffrn_reflns_limit_h_min -9
_diffrn_reflns_limit_k_max 17
_diffrn_reflns_limit_k_min -17
_diffrn_reflns_limit_l_max 18
_diffrn_reflns_limit_l_min -18
_diffrn_reflns_number 20401
_diffrn_reflns_theta_full 24.76
_diffrn_reflns_theta_max 24.76
_diffrn_reflns_theta_min 2.57
_diffrn_standards_decay_% none
_diffrn_standards_interval_count none
_diffrn_standards_interval_time none
_diffrn_standards_number none
_exptl_absorpt_coefficient_mu 4.872
_exptl_absorpt_correction_T_max 0.536
_exptl_absorpt_correction_T_min 0.430
_exptl_absorpt_correction_type multi-scan
_exptl_absorpt_process_details
;
 multi-scan from symmetry-related measurements 
 Sortav (Blessing 1995)
;
_exptl_crystal_colour 'pale  yellow'
_exptl_crystal_density_diffrn 1.578
_exptl_crystal_density_method 'not measured'
_exptl_crystal_description prism
_exptl_crystal_F_000 824
_exptl_crystal_size_max 0.50
_exptl_crystal_size_mid 0.16
_exptl_crystal_size_min 0.14
_refine_diff_density_max 4.433
_refine_diff_density_min -2.226
_refine_diff_density_rms 0.255
_refine_ls_extinction_method none
_refine_ls_goodness_of_fit_ref 1.052
_refine_ls_hydrogen_treatment constr
_refine_ls_matrix_type full
_refine_ls_number_parameters 346
_refine_ls_number_reflns 5910
_refine_ls_number_restraints 0
_refine_ls_restrained_S_all 1.052
_refine_ls_R_factor_all 0.1039
_refine_ls_R_factor_gt 0.0864
_refine_ls_shift/su_max 0.001
_refine_ls_shift/su_mean 0.000
_refine_ls_structure_factor_coef Fsqd
_refine_ls_weighting_details 'calc w=1/[\s^2^(Fo^2^)+(0.1701P)^2^+0.0000P] where P=(Fo^2^+2Fc^2^)/3'
_refine_ls_weighting_scheme calc
_refine_ls_wR_factor_gt 0.2324
_refine_ls_wR_factor_ref 0.2430
_reflns_number_gt 4613
_reflns_number_total 5610
_reflns_threshold_expression >2sigma(I)
_cod_data_source_file om501179e_si_002.cif
_cod_data_source_block Moris-287
_cod_depositor_comments
;
The following automatic conversions were performed:

'_symmetry_cell_setting' value 'Triclinic' changed to 'triclinic'
according to
/usr/data/users/saulius/crontab/automatic-downloads/rss-feeds/ACS/lib/dictionaries/cif_core.dic
dictionary named 'cif_core.dic' version 2.4.2 from 2011-04-26.

Automatic conversion script
Id: cif_fix_values 3008 2015-01-20 13:52:24Z robertas 

 Adding full bibliography for 4085347--4085349.cif.
;
_cod_original_cell_volume 1754.7(8)
_cod_database_code 4085347

loop_
_symmetry_equiv_pos_as_xyz
'x, y, z'
'-x, -y, -z'

loop_
_atom_site_label
_atom_site_type_symbol
_atom_site_fract_x
_atom_site_fract_y
_atom_site_fract_z
_atom_site_U_iso_or_equiv
_atom_site_adp_type
_atom_site_occupancy
_atom_site_symmetry_multiplicity
_atom_site_calc_flag
_atom_site_refinement_flags
U1 U 0.90064(6) 0.25107(4) 0.24786(3) 0.0529(3) Uani 1 1 d .
Si1 Si 0.7779(6) 0.1658(3) 0.4612(3) 0.0609(10) Uani 1 1 d .
Si2 Si 0.6977(6) 0.3750(4) 0.0537(3) 0.0712(12) Uani 1 1 d .
Cl1 Cl 0.5731(6) 0.1473(4) 0.1803(4) 0.0914(15) Uani 1 1 d .
Cl2 Cl 0.8094(8) 0.3927(4) 0.3298(4) 0.0898(14) Uani 1 1 d .
N1 N 1.1503(17) 0.2508(12) 0.3551(9) 0.073(4) Uani 1 1 d .
N2 N 0.9099(14) 0.1970(10) 0.3939(8) 0.057(3) Uani 1 1 d .
N3 N 1.2022(18) 0.4059(11) 0.2828(11) 0.076(4) Uani 1 1 d .
N4 N 1.0082(15) 0.2177(10) 0.1236(8) 0.060(3) Uani 1 1 d .
N5 N 0.8335(16) 0.3151(10) 0.1050(8) 0.060(3) Uani 1 1 d .
N6 N 0.935(2) 0.0627(11) 0.2005(10) 0.074(4) Uani 1 1 d .
C1 C 1.075(2) 0.2338(11) 0.4200(10) 0.060(4) Uani 1 1 d .
C2 C 1.329(2) 0.302(2) 0.3723(16) 0.111(6) Uani 1 1 d .
H2A H 1.3973 0.2566 0.3718 0.134 Uiso 1 1 calc R
H2B H 1.3732 0.3485 0.4305 0.134 Uiso 1 1 calc R
C3 C 1.335(3) 0.358(2) 0.2949(16) 0.111(6) Uani 1 1 d .
H3A H 1.4475 0.4060 0.3092 0.134 Uiso 1 1 calc R
H3B H 1.3169 0.3112 0.2393 0.134 Uiso 1 1 calc R
C4 C 1.240(5) 0.476(2) 0.364(2) 0.150(12) Uani 1 1 d .
H4A H 1.2380 0.4433 0.4130 0.225 Uiso 1 1 calc R
H4B H 1.1536 0.5109 0.3572 0.225 Uiso 1 1 calc R
H4C H 1.3524 0.5224 0.3753 0.225 Uiso 1 1 calc R
C5 C 1.208(4) 0.455(3) 0.209(2) 0.22(2) Uani 1 1 d .
H5A H 1.1809 0.4067 0.1542 0.323 Uiso 1 1 calc R
H5B H 1.3229 0.4992 0.2212 0.323 Uiso 1 1 calc R
H5C H 1.1254 0.4914 0.2030 0.323 Uiso 1 1 calc R
C6 C 1.1852(19) 0.2598(11) 0.5166(9) 0.056(3) Uani 1 1 d .
C7 C 1.190(2) 0.3395(14) 0.5753(12) 0.075(4) Uani 1 1 d .
H7 H 1.1271 0.3817 0.5554 0.090 Uiso 1 1 calc R
C8 C 1.283(3) 0.3582(17) 0.6613(13) 0.092(6) Uani 1 1 d .
H8 H 1.2889 0.4154 0.7000 0.110 Uiso 1 1 calc R
C9 C 1.372(3) 0.295(2) 0.6955(14) 0.102(8) Uani 1 1 d .
H9 H 1.4322 0.3081 0.7568 0.123 Uiso 1 1 calc R
C10 C 1.370(3) 0.2147(18) 0.6370(14) 0.097(6) Uani 1 1 d .
H10 H 1.4325 0.1726 0.6576 0.116 Uiso 1 1 calc R
C11 C 1.274(2) 0.1953(15) 0.5468(12) 0.077(5) Uani 1 1 d .
H11 H 1.2703 0.1395 0.5067 0.092 Uiso 1 1 calc R
C12 C 0.741(3) 0.2735(15) 0.5228(15) 0.086(5) Uani 1 1 d .
H12A H 0.6964 0.3102 0.4807 0.129 Uiso 1 1 calc R
H12B H 0.8486 0.3147 0.5653 0.129 Uiso 1 1 calc R
H12C H 0.6584 0.2518 0.5548 0.129 Uiso 1 1 calc R
C13 C 0.567(3) 0.0816(19) 0.3872(15) 0.115(9) Uani 1 1 d .
H13A H 0.5168 0.1142 0.3427 0.173 Uiso 1 1 calc R
H13B H 0.4907 0.0635 0.4231 0.173 Uiso 1 1 calc R
H13C H 0.5851 0.0233 0.3573 0.173 Uiso 1 1 calc R
C14 C 0.865(3) 0.0960(15) 0.5443(13) 0.087(6) Uani 1 1 d .
H14A H 0.9757 0.1366 0.5844 0.131 Uiso 1 1 calc R
H14B H 0.8786 0.0373 0.5125 0.131 Uiso 1 1 calc R
H14C H 0.7856 0.0781 0.5788 0.131 Uiso 1 1 calc R
C15 C 0.9016(18) 0.2507(11) 0.0663(10) 0.056(3) Uani 1 1 d .
C16 C 1.074(2) 0.1363(12) 0.0951(10) 0.065(4) Uani 1 1 d .
H16A H 1.1877 0.1617 0.0873 0.078 Uiso 1 1 calc R
H16B H 0.9956 0.0943 0.0382 0.078 Uiso 1 1 calc R
C17 C 1.084(3) 0.0794(18) 0.1690(15) 0.092(6) Uani 1 1 d .
H17A H 1.0989 0.0162 0.1467 0.110 Uiso 1 1 calc R
H17B H 1.1863 0.1153 0.2195 0.110 Uiso 1 1 calc R
C18 C 0.781(3) -0.0028(18) 0.1193(16) 0.111(7) Uani 1 1 d .
H18A H 0.6765 -0.0166 0.1371 0.166 Uiso 1 1 calc R
H18B H 0.8038 -0.0637 0.0999 0.166 Uiso 1 1 calc R
H18C H 0.7676 0.0311 0.0703 0.166 Uiso 1 1 calc R
C19 C 0.960(4) 0.0116(19) 0.2733(17) 0.128(11) Uani 1 1 d .
H19A H 0.8589 0.0001 0.2946 0.192 Uiso 1 1 calc R
H19B H 1.0600 0.0509 0.3220 0.192 Uiso 1 1 calc R
H19C H 0.9763 -0.0505 0.2520 0.192 Uiso 1 1 calc R
C20 C 0.8608(19) 0.2184(12) -0.0323(10) 0.060(4) Uani 1 1 d .
C21 C 0.974(2) 0.2556(15) -0.0767(12) 0.076(5) Uani 1 1 d .
H21 H 1.0821 0.2993 -0.0436 0.092 Uiso 1 1 calc R
C22 C 0.935(3) 0.2312(18) -0.1672(13) 0.090(6) Uani 1 1 d .
H22 H 1.0135 0.2608 -0.1959 0.107 Uiso 1 1 calc R
C23 C 0.784(3) 0.1646(17) -0.2167(13) 0.085(5) Uani 1 1 d .
H23 H 0.7558 0.1474 -0.2795 0.102 Uiso 1 1 calc R
C24 C 0.673(3) 0.1231(17) -0.1719(12) 0.088(5) Uani 1 1 d .
H24 H 0.5689 0.0751 -0.2048 0.105 Uiso 1 1 calc R
C25 C 0.709(2) 0.1494(15) -0.0824(12) 0.079(5) Uani 1 1 d .
H25 H 0.6299 0.1203 -0.0538 0.095 Uiso 1 1 calc R
C26 C 0.740(5) 0.492(2) 0.1323(19) 0.174(17) Uani 1 1 d .
H26A H 0.8595 0.5298 0.1448 0.261 Uiso 1 1 calc R
H26B H 0.7185 0.4786 0.1877 0.261 Uiso 1 1 calc R
H26C H 0.6655 0.5278 0.1057 0.261 Uiso 1 1 calc R
C27 C 0.736(3) 0.4086(19) -0.0510(15) 0.110(8) Uani 1 1 d .
H27A H 0.8558 0.4447 -0.0389 0.166 Uiso 1 1 calc R
H27B H 0.6642 0.4490 -0.0719 0.166 Uiso 1 1 calc R
H27C H 0.7066 0.3497 -0.0967 0.166 Uiso 1 1 calc R
C28 C 0.472(3) 0.303(3) 0.028(3) 0.23(3) Uani 1 1 d .
H28A H 0.4503 0.2850 0.0818 0.340 Uiso 1 1 calc R
H28B H 0.4488 0.2440 -0.0171 0.340 Uiso 1 1 calc R
H28C H 0.3982 0.3411 0.0050 0.340 Uiso 1 1 calc R

loop_
_atom_site_aniso_label
_atom_site_aniso_U_11
_atom_site_aniso_U_22
_atom_site_aniso_U_33
_atom_site_aniso_U_23
_atom_site_aniso_U_13
_atom_site_aniso_U_12
U1 0.0540(4) 0.0625(4) 0.0478(3) 0.0218(2) 0.0161(2) 0.0205(2)
Si1 0.060(2) 0.072(3) 0.052(2) 0.0172(19) 0.0208(18) 0.016(2)
Si2 0.069(3) 0.092(3) 0.073(3) 0.041(3) 0.028(2) 0.040(2)
Cl1 0.055(2) 0.108(4) 0.094(3) 0.040(3) 0.004(2) 0.003(2)
Cl2 0.114(4) 0.081(3) 0.104(3) 0.030(3) 0.057(3) 0.052(3)
N1 0.059(8) 0.106(11) 0.069(8) 0.044(8) 0.025(6) 0.029(7)
N2 0.041(6) 0.076(8) 0.061(7) 0.023(6) 0.018(5) 0.023(6)
N3 0.055(8) 0.074(9) 0.086(10) 0.010(8) 0.012(7) 0.010(7)
N4 0.052(7) 0.087(9) 0.058(7) 0.036(7) 0.026(5) 0.031(6)
N5 0.063(7) 0.077(8) 0.048(6) 0.029(6) 0.014(5) 0.032(6)
N6 0.098(11) 0.063(8) 0.080(9) 0.035(7) 0.044(8) 0.027(8)
C1 0.071(10) 0.061(9) 0.058(8) 0.027(7) 0.021(7) 0.028(7)
C2 0.066(8) 0.174(17) 0.111(12) 0.094(13) 0.025(8) 0.030(9)
C3 0.066(8) 0.174(17) 0.111(12) 0.094(13) 0.025(8) 0.030(9)
C4 0.15(3) 0.12(2) 0.13(3) 0.01(2) 0.01(2) 0.00(2)
C5 0.16(3) 0.22(4) 0.15(3) 0.11(3) -0.04(2) -0.12(3)
C6 0.062(9) 0.069(9) 0.045(7) 0.028(7) 0.018(6) 0.019(7)
C7 0.086(12) 0.075(11) 0.067(10) 0.019(9) 0.022(9) 0.029(9)
C8 0.097(15) 0.100(15) 0.069(12) 0.017(11) 0.018(10) 0.021(12)
C9 0.097(15) 0.118(19) 0.060(11) 0.026(12) 0.000(10) -0.005(13)
C10 0.088(14) 0.110(17) 0.079(13) 0.038(13) -0.004(10) 0.024(12)
C11 0.082(11) 0.085(12) 0.060(10) 0.031(9) 0.010(8) 0.022(9)
C12 0.084(13) 0.084(13) 0.104(14) 0.018(11) 0.046(11) 0.033(10)
C13 0.084(14) 0.13(2) 0.089(14) -0.022(13) 0.044(12) -0.030(13)
C14 0.109(15) 0.094(14) 0.081(12) 0.043(11) 0.053(11) 0.034(11)
C15 0.046(7) 0.072(9) 0.053(8) 0.020(7) 0.017(6) 0.015(7)
C16 0.079(11) 0.068(9) 0.058(9) 0.018(7) 0.024(8) 0.032(8)
C17 0.080(13) 0.117(17) 0.100(14) 0.027(13) 0.029(11) 0.062(12)
C18 0.118(19) 0.094(16) 0.108(17) -0.006(13) 0.044(15) 0.016(14)
C19 0.24(3) 0.110(18) 0.112(18) 0.069(16) 0.11(2) 0.10(2)
C20 0.058(9) 0.074(10) 0.055(8) 0.025(7) 0.018(7) 0.023(7)
C21 0.077(11) 0.093(13) 0.074(11) 0.027(10) 0.039(9) 0.028(10)
C22 0.102(15) 0.129(18) 0.071(12) 0.052(12) 0.046(11) 0.058(14)
C23 0.081(13) 0.115(16) 0.062(10) 0.010(10) 0.018(9) 0.044(12)
C24 0.082(13) 0.109(16) 0.062(10) 0.011(10) 0.001(9) 0.033(11)
C25 0.074(11) 0.098(13) 0.063(10) 0.027(9) 0.019(8) 0.014(10)
C26 0.27(4) 0.16(3) 0.12(2) 0.005(19) 0.01(2) 0.17(3)
C27 0.15(2) 0.13(2) 0.090(14) 0.062(15) 0.038(14) 0.083(17)
C28 0.071(16) 0.24(4) 0.45(7) 0.27(5) 0.09(3) 0.07(2)

loop_
_atom_type_symbol
_atom_type_description
_atom_type_scat_dispersion_real
_atom_type_scat_dispersion_imag
_atom_type_scat_source
U U -9.6767 9.6646 'International Tables Vol C Tables 4.2.6.8 and 6.1.1.4'
Cl Cl 0.1484 0.1585 'International Tables Vol C Tables 4.2.6.8 and 6.1.1.4'
Si Si 0.0817 0.0704 'International Tables Vol C Tables 4.2.6.8 and 6.1.1.4'
N N 0.0061 0.0033 'International Tables Vol C Tables 4.2.6.8 and 6.1.1.4'
C C 0.0033 0.0016 'International Tables Vol C Tables 4.2.6.8 and 6.1.1.4'
H H 0.0000 0.0000 'International Tables Vol C Tables 4.2.6.8 and 6.1.1.4'

loop_
_geom_angle_atom_site_label_1
_geom_angle_atom_site_label_2
_geom_angle_atom_site_label_3
_geom_angle
N1 U1 N4 94.2(4)
N1 U1 N2 54.6(4)
N4 U1 N2 137.0(4)
N1 U1 N5 136.0(4)
N4 U1 N5 54.7(4)
N2 U1 N5 167.5(4)
N1 U1 Cl2 102.5(4)
N4 U1 Cl2 139.1(3)
N2 U1 Cl2 81.3(3)
N5 U1 Cl2 89.0(3)
N1 U1 Cl1 139.5(4)
N4 U1 Cl1 101.4(3)
N2 U1 Cl1 90.4(3)
N5 U1 Cl1 81.8(3)
Cl2 U1 Cl1 89.7(2)
N1 U1 N3 61.1(5)
N4 U1 N3 75.4(5)
N2 U1 N3 106.1(4)
N5 U1 N3 79.8(4)
Cl2 U1 N3 80.5(4)
Cl1 U1 N3 159.2(3)
N1 U1 C1 28.4(4)
N4 U1 C1 120.5(4)
N2 U1 C1 27.1(4)
N5 U1 C1 160.8(5)
Cl2 U1 C1 87.0(3)
Cl1 U1 C1 117.0(3)
N3 U1 C1 81.0(5)
N1 U1 N6 75.2(5)
N4 U1 N6 61.8(4)
N2 U1 N6 80.3(4)
N5 U1 N6 107.5(4)
Cl2 U1 N6 158.7(3)
Cl1 U1 N6 79.7(4)
N3 U1 N6 115.0(4)
C1 U1 N6 81.5(4)
N1 U1 C15 119.8(4)
N4 U1 C15 27.6(4)
N2 U1 C15 161.4(4)
N5 U1 C15 28.3(4)
Cl2 U1 C15 117.0(3)
Cl1 U1 C15 86.4(3)
N3 U1 C15 81.9(4)
C1 U1 C15 147.5(4)
N6 U1 C15 81.0(4)
N2 Si1 C12 112.7(8)
N2 Si1 C13 107.8(8)
C12 Si1 C13 109.1(11)
N2 Si1 C14 112.3(7)
C12 Si1 C14 108.7(10)
C13 Si1 C14 106.1(11)
N5 Si2 C28 111.1(9)
N5 Si2 C26 106.9(10)
C28 Si2 C26 110.1(19)
N5 Si2 C27 114.4(8)
C28 Si2 C27 108.5(16)
C26 Si2 C27 105.7(13)
C1 N1 C2 124.0(16)
C1 N1 U1 95.8(9)
C2 N1 U1 132.2(10)
C1 N2 Si1 126.7(11)
C1 N2 U1 89.6(8)
Si1 N2 U1 140.3(6)
C4 N3 C3 107(2)
C4 N3 C5 110(2)
C3 N3 C5 109(2)
C4 N3 U1 114.1(16)
C3 N3 U1 102.8(13)
C5 N3 U1 113.8(12)
C15 N4 C16 123.0(13)
C15 N4 U1 96.4(9)
C16 N4 U1 130.4(8)
C15 N5 Si2 128.3(10)
C15 N5 U1 89.1(8)
Si2 N5 U1 138.9(7)
C17 N6 C19 109.2(17)
C17 N6 C18 106.1(16)
C19 N6 C18 110.0(18)
C17 N6 U1 104.4(12)
C19 N6 U1 115.0(13)
C18 N6 U1 111.6(12)
N2 C1 N1 116.2(14)
N2 C1 C6 124.6(13)
N1 C1 C6 119.2(14)
N2 C1 U1 63.3(8)
N1 C1 U1 55.8(8)
C6 C1 U1 161.6(10)
N1 C2 C3 105.0(15)
N1 C2 H2A 110.7
C3 C2 H2A 110.7
N1 C2 H2B 110.7
C3 C2 H2B 110.7
H2A C2 H2B 108.8
N3 C3 C2 109.9(17)
N3 C3 H3A 109.7
C2 C3 H3A 109.7
N3 C3 H3B 109.7
C2 C3 H3B 109.7
H3A C3 H3B 108.2
N3 C4 H4A 109.5
N3 C4 H4B 109.5
H4A C4 H4B 109.5
N3 C4 H4C 109.5
H4A C4 H4C 109.5
H4B C4 H4C 109.5
N3 C5 H5A 109.5
N3 C5 H5B 109.5
H5A C5 H5B 109.5
N3 C5 H5C 109.5
H5A C5 H5C 109.5
H5B C5 H5C 109.5
C7 C6 C11 119.9(15)
C7 C6 C1 121.8(14)
C11 C6 C1 118.2(15)
C8 C7 C6 120.4(18)
C8 C7 H7 119.8
C6 C7 H7 119.8
C7 C8 C9 122(2)
C7 C8 H8 118.9
C9 C8 H8 118.9
C10 C9 C8 118.2(19)
C10 C9 H9 120.9
C8 C9 H9 120.9
C9 C10 C11 120(2)
C9 C10 H10 120.1
C11 C10 H10 120.1
C6 C11 C10 119(2)
C6 C11 H11 120.3
C10 C11 H11 120.3
Si1 C12 H12A 109.5
Si1 C12 H12B 109.5
H12A C12 H12B 109.5
Si1 C12 H12C 109.5
H12A C12 H12C 109.5
H12B C12 H12C 109.5
Si1 C13 H13A 109.5
Si1 C13 H13B 109.5
H13A C13 H13B 109.5
Si1 C13 H13C 109.5
H13A C13 H13C 109.5
H13B C13 H13C 109.5
Si1 C14 H14A 109.5
Si1 C14 H14B 109.5
H14A C14 H14B 109.5
Si1 C14 H14C 109.5
H14A C14 H14C 109.5
H14B C14 H14C 109.5
N4 C15 N5 115.0(13)
N4 C15 C20 122.0(14)
N5 C15 C20 123.0(12)
N4 C15 U1 56.0(7)
N5 C15 U1 62.6(7)
C20 C15 U1 161.0(10)
N4 C16 C17 106.2(12)
N4 C16 H16A 110.5
C17 C16 H16A 110.5
N4 C16 H16B 110.5
C17 C16 H16B 110.5
H16A C16 H16B 108.7
N6 C17 C16 113.2(14)
N6 C17 H17A 108.9
C16 C17 H17A 108.9
N6 C17 H17B 108.9
C16 C17 H17B 108.9
H17A C17 H17B 107.8
N6 C18 H18A 109.5
N6 C18 H18B 109.5
H18A C18 H18B 109.5
N6 C18 H18C 109.5
H18A C18 H18C 109.5
H18B C18 H18C 109.5
N6 C19 H19A 109.5
N6 C19 H19B 109.5
H19A C19 H19B 109.5
N6 C19 H19C 109.5
H19A C19 H19C 109.5
H19B C19 H19C 109.5
C21 C20 C25 117.3(16)
C21 C20 C15 121.1(16)
C25 C20 C15 121.6(13)
C22 C21 C20 122(2)
C22 C21 H21 119.1
C20 C21 H21 119.1
C21 C22 C23 120.6(18)
C21 C22 H22 119.7
C23 C22 H22 119.7
C22 C23 C24 117.7(18)
C22 C23 H23 121.1
C24 C23 H23 121.1
C25 C24 C23 122(2)
C25 C24 H24 119.2
C23 C24 H24 119.2
C24 C25 C20 120.6(17)
C24 C25 H25 119.7
C20 C25 H25 119.7
Si2 C26 H26A 109.5
Si2 C26 H26B 109.5
H26A C26 H26B 109.5
Si2 C26 H26C 109.5
H26A C26 H26C 109.5
H26B C26 H26C 109.5
Si2 C27 H27A 109.5
Si2 C27 H27B 109.5
H27A C27 H27B 109.5
Si2 C27 H27C 109.5
H27A C27 H27C 109.5
H27B C27 H27C 109.5
Si2 C28 H28A 109.5
Si2 C28 H28B 109.5
H28A C28 H28B 109.5
Si2 C28 H28C 109.5
H28A C28 H28C 109.5
H28B C28 H28C 109.5

loop_
_geom_bond_atom_site_label_1
_geom_bond_atom_site_label_2
_geom_bond_distance
U1 N1 2.347(13)
U1 N4 2.390(12)
U1 N2 2.523(11)
U1 N5 2.542(10)
U1 Cl2 2.642(5)
U1 Cl1 2.644(5)
U1 N3 2.804(14)
U1 C1 2.824(14)
U1 N6 2.826(14)
U1 C15 2.864(13)
Si1 N2 1.740(11)
Si1 C12 1.853(19)
Si1 C13 1.86(2)
Si1 C14 1.880(18)
Si2 N5 1.716(11)
Si2 C28 1.83(3)
Si2 C26 1.84(3)
Si2 C27 1.86(2)
N1 C1 1.351(19)
N1 C2 1.44(2)
N2 C1 1.29(2)
N3 C4 1.43(4)
N3 C3 1.44(3)
N3 C5 1.45(3)
N4 C15 1.335(18)
N4 C16 1.48(2)
N5 C15 1.36(2)
N6 C17 1.44(2)
N6 C19 1.45(2)
N6 C18 1.56(3)
C1 C6 1.51(2)
C2 C3 1.55(2)
C2 H2A 0.9800
C2 H2B 0.9800
C3 H3A 0.9800
C3 H3B 0.9800
C4 H4A 0.9700
C4 H4B 0.9700
C4 H4C 0.9700
C5 H5A 0.9700
C5 H5B 0.9700
C5 H5C 0.9700
C6 C7 1.36(2)
C6 C11 1.40(2)
C7 C8 1.34(3)
C7 H7 0.9400
C8 C9 1.40(3)
C8 H8 0.9400
C9 C10 1.38(3)
C9 H9 0.9400
C10 C11 1.40(3)
C10 H10 0.9400
C11 H11 0.9400
C12 H12A 0.9700
C12 H12B 0.9700
C12 H12C 0.9700
C13 H13A 0.9700
C13 H13B 0.9700
C13 H13C 0.9700
C14 H14A 0.9700
C14 H14B 0.9700
C14 H14C 0.9700
C15 C20 1.48(2)
C16 C17 1.52(2)
C16 H16A 0.9800
C16 H16B 0.9800
C17 H17A 0.9800
C17 H17B 0.9800
C18 H18A 0.9700
C18 H18B 0.9700
C18 H18C 0.9700
C19 H19A 0.9700
C19 H19B 0.9700
C19 H19C 0.9700
C20 C21 1.37(2)
C20 C25 1.37(2)
C21 C22 1.35(3)
C21 H21 0.9400
C22 C23 1.35(3)
C22 H22 0.9400
C23 C24 1.38(3)
C23 H23 0.9400
C24 C25 1.34(2)
C24 H24 0.9400
C25 H25 0.9400
C26 H26A 0.9700
C26 H26B 0.9700
C26 H26C 0.9700
C27 H27A 0.9700
C27 H27B 0.9700
C27 H27C 0.9700
C28 H28A 0.9700
C28 H28B 0.9700
C28 H28C 0.9700
